data_4129623
loop_
_publ_author_name
'Zhang, Long'
'Lin, Yue-Jian'
'Li, Zhen-Hua'
'Jin, Guo-Xin'

_publ_section_title
;
 Rational Design of Polynuclear Organometallic Assemblies from a Simple
 Heteromultifunctional Ligand.
;
_journal_issue 42
_journal_name_full 'Journal of the American Chemical Society'
_journal_page_first 13670
_journal_page_last 13678
_journal_paper_doi 10.1021/jacs.5b08826
_journal_volume 137
_journal_year 2015
_chemical_formula_sum 'C122 H160 Cl4 F24 N16 O36 Rh8 S8'
_chemical_formula_weight 4104.21
_space_group_crystal_system triclinic
_space_group_IT_number 2
_space_group_name_Hall '-P 1'
_space_group_name_H-M_alt 'P -1'
_atom_sites_solution_hydrogens geom
_audit_creation_method SHELXL-2013
_cell_angle_alpha 64.831(2)
_cell_angle_beta 69.578(2)
_cell_angle_gamma 89.812(2)
_cell_formula_units_Z 1
_cell_length_a 15.2242(18)
_cell_length_b 16.905(2)
_cell_length_c 18.103(2)
_cell_measurement_reflns_used 4675
_cell_measurement_temperature 173(2)
_cell_measurement_theta_max 24.86
_cell_measurement_theta_min 2.28
_cell_volume 3893.4(8)
_computing_cell_refinement 'Bruker SAINT'
_computing_data_collection 'Bruker APEX2'
_computing_data_reduction 'Bruker SAINT'
_computing_molecular_graphics 'Bruker SHELXTL'
_computing_publication_material 'Bruker SHELXTL'
_computing_structure_refinement 'SHELXL-2013 (Sheldrick, 2013)'
_computing_structure_solution 'SHELXS-97 (Sheldrick, 2008)'
_diffrn_ambient_temperature 173(2)
_diffrn_measured_fraction_theta_full 0.986
_diffrn_measured_fraction_theta_max 0.986
_diffrn_measurement_device_type 'Bruker APEX-II CCD'
_diffrn_measurement_method '\f and \w scans'
_diffrn_radiation_type MoK\a
_diffrn_radiation_wavelength 0.71073
_diffrn_reflns_av_R_equivalents 0.0405
_diffrn_reflns_av_unetI/netI 0.0959
_diffrn_reflns_Laue_measured_fraction_full 0.986
_diffrn_reflns_Laue_measured_fraction_max 0.986
_diffrn_reflns_limit_h_max 18
_diffrn_reflns_limit_h_min -18
_diffrn_reflns_limit_k_max 20
_diffrn_reflns_limit_k_min -20
_diffrn_reflns_limit_l_max 15
_diffrn_reflns_limit_l_min -22
_diffrn_reflns_number 25269
_diffrn_reflns_point_group_measured_fraction_full 0.986
_diffrn_reflns_point_group_measured_fraction_max 0.986
_diffrn_reflns_theta_full 25.242
_diffrn_reflns_theta_max 25.999
_diffrn_reflns_theta_min 1.804
_exptl_absorpt_coefficient_mu 1.107
_exptl_absorpt_correction_T_max 0.746
_exptl_absorpt_correction_T_min 0.654
_exptl_absorpt_correction_type multi-scan
_exptl_absorpt_process_details sadabs
_exptl_crystal_colour block
_exptl_crystal_density_diffrn 1.750
_exptl_crystal_description sheet
_exptl_crystal_F_000 2064
_exptl_crystal_size_max 0.250
_exptl_crystal_size_mid 0.200
_exptl_crystal_size_min 0.140
_platon_squeeze_details
; 
 In asymmetric unit of this data, there were disordered 
 anions and solvents (half of one triflate anion and two 
 methanol molecules) which could not be restrained properly. 
 Therefore, SQUEEZE algorithm was used to omit them. 
;
_refine_diff_density_max 3.027
_refine_diff_density_min -1.367
_refine_diff_density_rms 0.296
_refine_ls_extinction_method none
_refine_ls_goodness_of_fit_ref 1.037
_refine_ls_hydrogen_treatment constr
_refine_ls_matrix_type full
_refine_ls_number_parameters 962
_refine_ls_number_reflns 15092
_refine_ls_number_restraints 215
_refine_ls_restrained_S_all 1.045
_refine_ls_R_factor_all 0.1545
_refine_ls_R_factor_gt 0.0959
_refine_ls_shift/su_max 0.002
_refine_ls_shift/su_mean 0.000
_refine_ls_structure_factor_coef Fsqd
_refine_ls_weighting_details
; 
 w=1/[\s^2^(Fo^2^)+(0.2000P)^2^] 
 where P=(Fo^2^+2Fc^2^)/3 
;
_refine_ls_weighting_scheme calc
_refine_ls_wR_factor_gt 0.2660
_refine_ls_wR_factor_ref 0.3178
_reflns_Friedel_coverage 0.000
_reflns_number_gt 8121
_reflns_number_total 15092
_reflns_threshold_expression 'I > 2\s(I)'
_cod_data_source_file ja5b08826_si_006.cif
_cod_data_source_block 2b-C2h
_cod_original_cell_volume 3893.6(8)
_cod_database_code 4129623
_shelx_space_group_comment
; 
The symmetry employed for this shelxl refinement is uniquely defined 
by the following loop, which should always be used as a source of 
symmetry information in preference to the above space-group names. 
They are only intended as comments. 
;
_shelx_estimated_absorpt_t_min 0.769
_shelx_estimated_absorpt_t_max 0.860
_shelxl_version_number 2013-2

loop_
_space_group_symop_operation_xyz
'x, y, z'
'-x, -y, -z'

loop_
_atom_site_label
_atom_site_type_symbol
_atom_site_fract_x
_atom_site_fract_y
_atom_site_fract_z
_atom_site_U_iso_or_equiv
_atom_site_adp_type
_atom_site_occupancy
_atom_site_site_symmetry_order
_atom_site_calc_flag
_atom_site_refinement_flags_posn
_atom_site_refinement_flags_adp
_atom_site_refinement_flags_occupancy
_atom_site_disorder_assembly
_atom_site_disorder_group
Rh1 Rh 0.75160(6) 1.10252(6) 0.30307(6) 0.0434(3) Uani 1 1 d . . . . .
Rh2 Rh 1.09523(5) 1.10069(5) 0.18241(5) 0.0346(2) Uani 1 1 d . . . . .
Rh3 Rh 0.90189(6) 0.68931(5) 0.24637(6) 0.0436(3) Uani 1 1 d . . . . .
Rh4 Rh 1.23868(6) 0.66745(5) 0.13080(6) 0.0416(3) Uani 1 1 d . . . . .
N1 N 1.0470(6) 0.9726(5) 0.1996(5) 0.0343(19) Uani 1 1 d . . . . .
N2 N 0.9540(6) 0.8116(5) 0.2332(5) 0.0343(19) Uani 1 1 d . . . . .
N3 N 0.9466(6) 1.0879(6) 0.2385(6) 0.038(2) Uani 1 1 d . . . . .
N4 N 1.0475(6) 0.6977(5) 0.1928(6) 0.039(2) Uani 1 1 d . . . . .
N5 N 0.7598(6) 1.1712(6) 0.1707(6) 0.038(2) Uani 1 1 d . . . . .
N6 N 0.7652(6) 1.2624(5) -0.0018(6) 0.040(2) Uani 1 1 d . . . . .
N7 N 1.0856(6) 1.1551(5) 0.0579(6) 0.041(2) Uani 1 1 d . . . . .
N8 N 1.0892(6) 1.2412(5) -0.1137(6) 0.040(2) Uani 1 1 d . . . . .
O1 O 0.8069(5) 1.0029(5) 0.2712(5) 0.0410(17) Uani 1 1 d . . . . .
O2 O 0.8987(5) 1.1499(5) 0.2502(5) 0.0434(18) Uani 1 1 d . . . . .
O3 O 1.1950(5) 0.7785(5) 0.1487(5) 0.0457(19) Uani 1 1 d . . . . .
O4 O 1.0925(6) 0.6364(5) 0.1739(6) 0.054(2) Uani 1 1 d . . . . .
O5 O 0.6244(8) 0.8320(6) 0.1369(9) 0.103(4) Uani 1 1 d . . . . .
O6 O 0.7027(9) 0.9853(7) 0.0465(8) 0.107(4) Uani 1 1 d . . . . .
O7 O 0.6617(12) 0.9185(8) 0.2039(9) 0.123(5) Uani 1 1 d . . . . .
O8 O 0.4989(8) 0.2789(9) 0.1948(9) 0.110(4) Uani 1 1 d . . . . .
O9 O 0.3624(9) 0.1603(8) 0.2562(11) 0.115(5) Uani 1 1 d . . . . .
O10 O 0.3623(10) 0.3094(9) 0.1581(10) 0.126(5) Uani 1 1 d . . . . .
O11 O 0.9449(10) 0.1659(11) 0.4996(10) 0.133(5) Uani 1 1 d . U . . .
O12 O 1.0573(16) 0.2984(15) 0.4514(10) 0.225(11) Uani 1 1 d . U . . .
O13 O 1.0030(14) 0.1868(13) 0.6039(13) 0.195(9) Uani 1 1 d . U . . .
S1 S 0.6389(2) 0.9162(2) 0.1332(3) 0.0667(10) Uani 1 1 d D . . . .
S2 S 0.3970(3) 0.2522(3) 0.2177(4) 0.0941(14) Uani 1 1 d . . . . .
S3 S 0.9853(6) 0.2227(6) 0.5243(5) 0.169(4) Uani 1 1 d D U . . .
F1 F 0.5320(8) 1.0338(7) 0.1440(9) 0.138(5) Uani 1 1 d D . . . .
F2 F 0.4958(11) 0.9522(9) 0.0935(12) 0.167(7) Uani 1 1 d D . . . .
F3 F 0.4600(9) 0.8933(9) 0.2280(12) 0.173(7) Uani 1 1 d D . . . .
F4 F 0.3729(9) 0.2302(8) 0.3728(8) 0.130(5) Uani 1 1 d . . . . .
F5 F 0.3652(11) 0.3630(8) 0.2863(11) 0.153(5) Uani 1 1 d . . . . .
F6 F 0.2458(7) 0.2485(9) 0.3446(9) 0.142(5) Uani 1 1 d . . . . .
F7 F 0.8111(10) 0.2132(9) 0.6271(14) 0.214(9) Uani 1 1 d D . . . .
F8 F 0.917(2) 0.3217(17) 0.5976(19) 0.317(14) Uiso 1 1 d D . . . .
F9 F 0.8546(13) 0.3236(14) 0.5123(15) 0.250(10) Uani 1 1 d D . . . .
C1 C 0.9505(6) 0.9516(6) 0.2333(6) 0.031(2) Uani 1 1 d . . . . .
C2 C 0.9056(7) 0.8731(7) 0.2484(6) 0.039(3) Uani 1 1 d . . . . .
H2 H 0.8380 0.8618 0.2704 0.047 Uiso 1 1 calc R U . . .
C3 C 1.0533(7) 0.8315(7) 0.1990(7) 0.042(3) Uani 1 1 d . . . . .
C6 C 1.0972(7) 0.9120(7) 0.1835(7) 0.040(2) Uani 1 1 d . . . . .
H6 H 1.1647 0.9246 0.1609 0.048 Uiso 1 1 calc R U . . .
C7 C 0.8954(7) 1.0167(7) 0.2475(7) 0.040(2) Uani 1 1 d . . . . .
C8 C 1.1045(7) 0.7646(6) 0.1801(6) 0.034(2) Uani 1 1 d . . . . .
C9 C 0.7959(8) 1.2591(7) 0.1212(8) 0.047(3) Uani 1 1 d . . . . .
H9 H 0.8200 1.2907 0.1445 0.056 Uiso 1 1 calc R U . . .
C10 C 0.7972(8) 1.3036(7) 0.0339(9) 0.052(3) Uani 1 1 d . . . . .
H10 H 0.8220 1.3653 0.0000 0.062 Uiso 1 1 calc R U . . .
C11 C 0.7311(9) 1.1754(7) 0.0476(8) 0.051(3) Uani 1 1 d . . . . .
H11 H 0.7100 1.1427 0.0236 0.061 Uiso 1 1 calc R U . . .
C12 C 0.7267(10) 1.1330(8) 0.1338(8) 0.058(3) Uani 1 1 d . . . . .
H12 H 0.6979 1.0723 0.1683 0.069 Uiso 1 1 calc R U . . .
C13 C 1.1434(8) 1.1401(7) -0.0081(8) 0.047(3) Uani 1 1 d . . . . .
H13 H 1.1851 1.0988 0.0040 0.056 Uiso 1 1 calc R U . . .
C14 C 1.1454(7) 1.1813(7) -0.0920(7) 0.043(3) Uani 1 1 d . . . . .
H14 H 1.1874 1.1673 -0.1359 0.052 Uiso 1 1 calc R U . . .
C15 C 1.0320(8) 1.2560(7) -0.0485(8) 0.043(3) Uani 1 1 d . . . . .
H15 H 0.9914 1.2983 -0.0611 0.052 Uiso 1 1 calc R U . . .
C16 C 1.0284(7) 1.2150(7) 0.0337(7) 0.040(2) Uani 1 1 d . . . . .
H16 H 0.9840 1.2279 0.0774 0.048 Uiso 1 1 calc R U . . .
C17 C 0.5994(8) 1.0822(11) 0.3746(9) 0.063(4) Uani 1 1 d . . . . .
C18 C 0.6381(9) 1.0086(11) 0.4223(9) 0.070(4) Uani 1 1 d . . . . .
C19 C 0.7082(10) 1.0427(12) 0.4407(8) 0.067(4) Uani 1 1 d . . . . .
C20 C 0.7097(9) 1.1390(13) 0.4064(10) 0.075(5) Uani 1 1 d . . . . .
C21 C 0.6460(9) 1.1607(11) 0.3671(9) 0.066(4) Uani 1 1 d . . . . .
C22 C 0.5262(9) 1.0737(11) 0.3375(10) 0.075(4) Uani 1 1 d . . . . .
H22A H 0.4642 1.0448 0.3860 0.112 Uiso 1 1 calc R U . . .
H22B H 0.5461 1.0379 0.3057 0.112 Uiso 1 1 calc R U . . .
H22C H 0.5211 1.1328 0.2968 0.112 Uiso 1 1 calc R U . . .
C23 C 0.6161(11) 0.9082(11) 0.4381(10) 0.090(5) Uani 1 1 d . . . . .
H23A H 0.5500 0.8821 0.4790 0.134 Uiso 1 1 calc R U . . .
H23B H 0.6589 0.8731 0.4634 0.134 Uiso 1 1 calc R U . . .
H23C H 0.6261 0.9082 0.3816 0.134 Uiso 1 1 calc R U . . .
C24 C 0.7650(11) 0.9990(15) 0.4889(11) 0.099(6) Uani 1 1 d . . . . .
H24A H 0.8184 1.0421 0.4750 0.148 Uiso 1 1 calc R U . . .
H24B H 0.7895 0.9526 0.4726 0.148 Uiso 1 1 calc R U . . .
H24C H 0.7262 0.9722 0.5524 0.148 Uiso 1 1 calc R U . . .
C25 C 0.7740(14) 1.2049(17) 0.4105(18) 0.138(9) Uani 1 1 d . . . . .
H25A H 0.8226 1.2412 0.3514 0.207 Uiso 1 1 calc R U . . .
H25B H 0.8048 1.1724 0.4512 0.207 Uiso 1 1 calc R U . . .
H25C H 0.7357 1.2433 0.4316 0.207 Uiso 1 1 calc R U . . .
C26 C 0.6247(12) 1.2514(13) 0.3210(14) 0.102(6) Uani 1 1 d . . . . .
H26A H 0.5811 1.2675 0.3650 0.152 Uiso 1 1 calc R U . . .
H26B H 0.5950 1.2514 0.2809 0.152 Uiso 1 1 calc R U . . .
H26C H 0.6839 1.2946 0.2872 0.152 Uiso 1 1 calc R U . . .
C27 C 1.2458(8) 1.1292(8) 0.1535(8) 0.050(3) Uani 1 1 d . . . . .
C28 C 1.2080(9) 1.2077(8) 0.1409(10) 0.062(4) Uani 1 1 d . . . . .
C29 C 1.1374(9) 1.1969(8) 0.2194(9) 0.056(3) Uani 1 1 d . . . . .
C30 C 1.1306(8) 1.1125(8) 0.2831(8) 0.050(3) Uani 1 1 d . . . . .
C31 C 1.1989(8) 1.0715(8) 0.2440(8) 0.046(3) Uani 1 1 d . . . . .
C32 C 1.3275(9) 1.1107(13) 0.0888(11) 0.088(5) Uani 1 1 d . . . . .
H32A H 1.3370 1.1533 0.0282 0.132 Uiso 1 1 calc R U . . .
H32B H 1.3123 1.0503 0.0974 0.132 Uiso 1 1 calc R U . . .
H32C H 1.3857 1.1165 0.0991 0.132 Uiso 1 1 calc R U . . .
C33 C 1.2374(12) 1.2942(11) 0.0523(12) 0.100(6) Uani 1 1 d . . . . .
H33A H 1.1832 1.3256 0.0520 0.150 Uiso 1 1 calc R U . . .
H33B H 1.2571 1.2792 0.0028 0.150 Uiso 1 1 calc R U . . .
H33C H 1.2904 1.3323 0.0462 0.150 Uiso 1 1 calc R U . . .
C34 C 1.0793(12) 1.2668(11) 0.2335(14) 0.096(6) Uani 1 1 d . . . . .
H34A H 1.1013 1.2894 0.2668 0.144 Uiso 1 1 calc R U . . .
H34B H 1.0119 1.2400 0.2667 0.144 Uiso 1 1 calc R U . . .
H34C H 1.0875 1.3157 0.1761 0.144 Uiso 1 1 calc R U . . .
C35 C 1.0618(9) 1.0703(11) 0.3835(8) 0.069(4) Uani 1 1 d . . . . .
H35A H 1.0993 1.0604 0.4201 0.103 Uiso 1 1 calc R U . . .
H35B H 1.0255 1.0135 0.3999 0.103 Uiso 1 1 calc R U . . .
H35C H 1.0178 1.1107 0.3930 0.103 Uiso 1 1 calc R U . . .
C36 C 1.2268(11) 0.9786(9) 0.2905(11) 0.087(5) Uani 1 1 d . . . . .
H36A H 1.2071 0.9377 0.2715 0.130 Uiso 1 1 calc R U . . .
H36B H 1.1948 0.9548 0.3547 0.130 Uiso 1 1 calc R U . . .
H36C H 1.2958 0.9855 0.2741 0.130 Uiso 1 1 calc R U . . .
C37 C 0.7517(5) 0.6434(6) 0.3325(5) 0.082(12) Uani 0.6 1 d G U P A 1
C38 C 0.7844(6) 0.5911(6) 0.2880(6) 0.130(16) Uani 0.6 1 d G U P A 1
C39 C 0.8561(7) 0.5490(5) 0.3146(6) 0.078(6) Uani 0.6 1 d G U P A 1
C40 C 0.8677(5) 0.5753(4) 0.3756(5) 0.081(11) Uani 0.6 1 d G U P A 1
C41 C 0.8032(5) 0.6336(4) 0.3867(4) 0.071(4) Uani 0.6 1 d G U P A 1
C42 C 0.6755(7) 0.6995(9) 0.3239(8) 0.142(10) Uani 0.6 1 d G U P A 1
H42A H 0.6138 0.6647 0.3696 0.212 Uiso 0.6 1 calc R U P A 1
H42B H 0.6733 0.7185 0.2654 0.212 Uiso 0.6 1 calc R U P A 1
H42C H 0.6899 0.7517 0.3309 0.212 Uiso 0.6 1 calc R U P A 1
C43 C 0.7490(10) 0.5819(9) 0.2237(9) 0.29(3) Uani 0.6 1 d G U P A 1
H43A H 0.6793 0.5690 0.2492 0.429 Uiso 0.6 1 calc R U P A 1
H43B H 0.7740 0.5334 0.2114 0.429 Uiso 0.6 1 calc R U P A 1
H43C H 0.7707 0.6374 0.1686 0.429 Uiso 0.6 1 calc R U P A 1
C44 C 0.9104(10) 0.4873(7) 0.2835(8) 0.153(13) Uani 0.6 1 d G U P A 1
H44A H 0.9163 0.4370 0.3339 0.229 Uiso 0.6 1 calc R U P A 1
H44B H 0.9739 0.5190 0.2394 0.229 Uiso 0.6 1 calc R U P A 1
H44C H 0.8763 0.4655 0.2570 0.229 Uiso 0.6 1 calc R U P A 1
C45 C 0.9366(8) 0.5463(8) 0.4207(7) 0.106(9) Uani 0.6 1 d G U P A 1
H45A H 0.9204 0.4821 0.4586 0.158 Uiso 0.6 1 calc R U P A 1
H45B H 0.9329 0.5769 0.4568 0.158 Uiso 0.6 1 calc R U P A 1
H45C H 1.0013 0.5610 0.3761 0.158 Uiso 0.6 1 calc R U P A 1
C46 C 0.7914(7) 0.6775(7) 0.4456(7) 0.092(6) Uani 0.6 1 d G U P A 1
H46A H 0.8234 0.7394 0.4098 0.137 Uiso 0.6 1 calc R U P A 1
H46B H 0.8196 0.6463 0.4890 0.137 Uiso 0.6 1 calc R U P A 1
H46C H 0.7236 0.6752 0.4765 0.137 Uiso 0.6 1 calc R U P A 1
C37' C 0.7453(5) 0.6547(6) 0.3340(5) 0.09(2) Uani 0.4 1 d G U P A 2
C38' C 0.7668(6) 0.6084(6) 0.2829(6) 0.053(9) Uani 0.4 1 d G U P A 2
C39' C 0.8365(7) 0.5577(5) 0.3020(6) 0.078(6) Uani 0.4 1 d G . P A 2
C40' C 0.8580(5) 0.5727(4) 0.3650(5) 0.032(8) Uani 0.4 1 d G U P A 2
C41' C 0.8016(5) 0.6326(4) 0.3848(4) 0.071(4) Uani 0.4 1 d G . P A 2
C42' C 0.6748(7) 0.7164(9) 0.3343(8) 0.142(10) Uani 0.4 1 d G . P A 2
H42D H 0.6122 0.6830 0.3792 0.212 Uiso 0.4 1 calc R U P A 2
H42E H 0.6708 0.7450 0.2760 0.212 Uiso 0.4 1 calc R U P A 2
H42F H 0.6951 0.7618 0.3479 0.212 Uiso 0.4 1 calc R U P A 2
C43' C 0.7233(10) 0.6124(10) 0.2193(9) 0.085(12) Uani 0.4 1 d G U P A 2
H43D H 0.7715 0.6091 0.1684 0.128 Uiso 0.4 1 calc R U P A 2
H43E H 0.6990 0.6683 0.1990 0.128 Uiso 0.4 1 calc R U P A 2
H43F H 0.6708 0.5624 0.2487 0.128 Uiso 0.4 1 calc R U P A 2
C44' C 0.8801(10) 0.4984(7) 0.2624(8) 0.153(13) Uani 0.4 1 d G . P A 2
H44D H 0.8405 0.4394 0.2968 0.229 Uiso 0.4 1 calc R U P A 2
H44E H 0.9439 0.4937 0.2633 0.229 Uiso 0.4 1 calc R U P A 2
H44F H 0.8844 0.5233 0.2013 0.229 Uiso 0.4 1 calc R U P A 2
C45' C 0.9285(8) 0.5320(7) 0.4042(7) 0.106(9) Uani 0.4 1 d G . P A 2
H45D H 0.8960 0.4780 0.4594 0.158 Uiso 0.4 1 calc R U P A 2
H45E H 0.9578 0.5743 0.4162 0.158 Uiso 0.4 1 calc R U P A 2
H45F H 0.9778 0.5172 0.3625 0.158 Uiso 0.4 1 calc R U P A 2
C46' C 0.8016(7) 0.6668(7) 0.4486(7) 0.092(6) Uani 0.4 1 d G . P A 2
H46D H 0.7411 0.6425 0.4998 0.137 Uiso 0.4 1 calc R U P A 2
H46E H 0.8097 0.7317 0.4196 0.137 Uiso 0.4 1 calc R U P A 2
H46F H 0.8541 0.6485 0.4681 0.137 Uiso 0.4 1 calc R U P A 2
C47 C 1.3844(9) 0.6556(9) 0.1039(11) 0.069(4) Uani 1 1 d . . . . .
C48 C 1.3440(11) 0.6514(9) 0.1896(11) 0.068(4) Uani 1 1 d . . . . .
C49 C 1.2723(10) 0.5794(9) 0.2389(9) 0.063(4) Uani 1 1 d . . . . .
C50 C 1.2666(10) 0.5360(8) 0.1903(12) 0.074(5) Uani 1 1 d . . . . .
C51 C 1.3389(12) 0.5827(11) 0.1023(13) 0.079(5) Uani 1 1 d . . . . .
C52 C 1.4664(13) 0.7250(13) 0.0214(14) 0.126(8) Uani 1 1 d . U . . .
H52A H 1.4566 0.7846 0.0149 0.189 Uiso 1 1 calc R U . . .
H52B H 1.4677 0.7206 -0.0312 0.189 Uiso 1 1 calc R U . . .
H52C H 1.5270 0.7139 0.0283 0.189 Uiso 1 1 calc R U . . .
C53 C 1.3684(18) 0.7112(16) 0.223(2) 0.152(11) Uani 1 1 d . . . . .
H53A H 1.4125 0.7643 0.1732 0.228 Uiso 1 1 calc R U . . .
H53B H 1.3984 0.6802 0.2648 0.228 Uiso 1 1 calc R U . . .
H53C H 1.3103 0.7286 0.2528 0.228 Uiso 1 1 calc R U . . .
C54 C 1.2123(16) 0.5516(17) 0.3323(13) 0.148(10) Uani 1 1 d . U . . .
H54A H 1.1663 0.4984 0.3546 0.221 Uiso 1 1 calc R U . . .
H54B H 1.1783 0.5994 0.3377 0.221 Uiso 1 1 calc R U . . .
H54C H 1.2524 0.5384 0.3669 0.221 Uiso 1 1 calc R U . . .
C55 C 1.1931(16) 0.4587(11) 0.215(2) 0.166(11) Uani 1 1 d . U . . .
H55A H 1.2016 0.4507 0.1626 0.248 Uiso 1 1 calc R U . . .
H55B H 1.1291 0.4711 0.2384 0.248 Uiso 1 1 calc R U . . .
H55C H 1.2015 0.4044 0.2603 0.248 Uiso 1 1 calc R U . . .
C56 C 1.363(2) 0.5617(15) 0.0239(16) 0.152(10) Uani 1 1 d . . . . .
H56A H 1.4102 0.5219 0.0260 0.229 Uiso 1 1 calc R U . . .
H56B H 1.3895 0.6169 -0.0314 0.229 Uiso 1 1 calc R U . . .
H56C H 1.3054 0.5329 0.0269 0.229 Uiso 1 1 calc R U . . .
O14 O 0.9198(19) 0.4149(17) 0.121(2) 0.079(8) Uani 0.5 1 d . U P . .
O16 O 1.0697(19) 0.4850(17) 0.077(2) 0.066(6) Uani 0.5 1 d . U P . .
C57 C 0.5267(10) 0.9497(10) 0.1534(12) 0.103(6) Uani 1 1 d D U . . .
C59 C 0.8925(12) 0.2665(9) 0.5700(10) 0.101(6) Uani 1 1 d D U . . .
O15 O 1.0453(15) 0.4007(12) 0.0083(17) 0.077(6) Uani 0.5 1 d . U P . .
C58 C 0.3415(14) 0.2668(17) 0.3177(18) 0.123(8) Uani 1 1 d . . . . .
C61 C 0.5982(18) 0.4492(15) 0.197(2) 0.178(11) Uani 1 1 d D U . . .
H61A H 0.5613 0.3959 0.2053 0.214 Uiso 1 1 calc R U . . .
H61B H 0.5966 0.4399 0.2553 0.214 Uiso 1 1 calc R U . . .
S4 S 1.0128(7) 0.4617(6) 0.0356(7) 0.082(3) Uani 0.5 1 d D U P . .
F11 F 0.898(3) 0.570(3) 0.027(4) 0.30(3) Uani 0.5 1 d D U P . .
Cl1 Cl 0.7158(5) 0.4657(5) 0.1246(6) 0.163(3) Uani 1 1 d . . . . .
Cl2 Cl 0.5491(6) 0.5408(5) 0.1533(8) 0.219(5) Uani 1 1 d D U . . .
C60 C 0.962(3) 0.545(3) -0.030(2) 0.38(10) Uani 0.5 1 d D U P . .
F10 F 0.908(3) 0.494(3) -0.045(3) 0.167(18) Uani 0.5 1 d D U P . .
F12 F 1.040(3) 0.594(3) -0.105(3) 0.145(15) Uani 0.5 1 d D U P . .

loop_
_atom_site_aniso_label
_atom_site_aniso_U_11
_atom_site_aniso_U_22
_atom_site_aniso_U_33
_atom_site_aniso_U_23
_atom_site_aniso_U_13
_atom_site_aniso_U_12
Rh1 0.0317(5) 0.0647(6) 0.0404(5) -0.0273(4) -0.0167(4) 0.0106(4)
Rh2 0.0261(4) 0.0380(4) 0.0366(5) -0.0108(4) -0.0164(3) 0.0014(3)
Rh3 0.0370(5) 0.0352(5) 0.0370(5) 0.0020(4) -0.0133(4) -0.0106(4)
Rh4 0.0443(5) 0.0282(4) 0.0504(6) -0.0083(4) -0.0278(4) 0.0052(3)
N1 0.033(4) 0.032(4) 0.031(4) -0.006(4) -0.016(4) 0.007(3)
N2 0.031(4) 0.040(5) 0.024(4) -0.006(4) -0.011(4) -0.002(4)
N3 0.023(4) 0.046(5) 0.045(5) -0.020(4) -0.015(4) 0.005(4)
N4 0.041(5) 0.020(4) 0.041(5) -0.005(4) -0.009(4) -0.006(3)
N5 0.037(5) 0.042(5) 0.037(5) -0.017(4) -0.017(4) 0.007(4)
N6 0.043(5) 0.027(4) 0.048(5) -0.014(4) -0.019(4) 0.001(4)
N7 0.037(5) 0.030(4) 0.044(5) -0.011(4) -0.010(4) 0.005(4)
N8 0.029(4) 0.028(4) 0.048(5) -0.011(4) -0.006(4) 0.001(3)
O1 0.026(4) 0.048(4) 0.047(4) -0.022(4) -0.012(3) -0.002(3)
O2 0.034(4) 0.050(4) 0.046(4) -0.025(4) -0.011(3) 0.003(3)
O3 0.036(4) 0.035(4) 0.057(5) -0.009(3) -0.023(4) -0.003(3)
O4 0.050(5) 0.025(4) 0.077(6) -0.009(4) -0.030(4) 0.007(3)
O5 0.080(7) 0.044(5) 0.147(11) -0.032(6) -0.015(7) 0.010(5)
O6 0.106(9) 0.051(6) 0.103(9) -0.015(6) 0.002(7) 0.013(6)
O7 0.199(15) 0.080(8) 0.119(10) -0.038(7) -0.101(11) 0.003(9)
O8 0.080(8) 0.130(10) 0.106(9) -0.023(8) -0.056(7) -0.013(7)
O9 0.103(9) 0.075(8) 0.202(15) -0.055(9) -0.107(10) 0.025(7)
O10 0.137(11) 0.108(10) 0.149(12) -0.028(9) -0.110(10) 0.013(8)
O11 0.118(10) 0.182(14) 0.121(11) -0.106(11) -0.019(9) -0.011(10)
O12 0.230(19) 0.24(2) 0.074(10) 0.018(11) -0.021(12) -0.096(17)
O13 0.207(16) 0.198(16) 0.177(15) -0.007(12) -0.165(14) -0.028(13)
S1 0.061(2) 0.0525(19) 0.099(3) -0.038(2) -0.040(2) 0.0148(16)
S2 0.077(3) 0.104(3) 0.122(4) -0.046(3) -0.067(3) 0.014(2)
S3 0.177(7) 0.184(7) 0.096(4) -0.012(5) -0.061(5) -0.062(6)
F1 0.110(8) 0.089(7) 0.205(13) -0.077(8) -0.035(8) 0.050(6)
F2 0.173(13) 0.155(11) 0.30(2) -0.129(13) -0.190(15) 0.073(10)
F3 0.076(7) 0.126(10) 0.29(2) -0.113(12) -0.008(10) 0.004(7)
F4 0.125(9) 0.133(10) 0.120(9) -0.023(7) -0.077(8) 0.057(8)
F5 0.199(14) 0.092(8) 0.212(15) -0.067(9) -0.128(12) 0.049(9)
F6 0.069(7) 0.173(12) 0.158(11) -0.040(9) -0.058(7) 0.021(7)
F7 0.184(16) 0.091(9) 0.31(2) -0.063(13) -0.065(16) 0.017(10)
F9 0.23(2) 0.23(2) 0.23(2) -0.043(18) -0.106(18) 0.010(17)
C1 0.031(5) 0.026(5) 0.030(5) -0.004(4) -0.018(4) 0.002(4)
C2 0.031(5) 0.044(6) 0.030(5) 0.000(5) -0.019(4) -0.003(5)
C3 0.034(5) 0.034(5) 0.037(6) 0.000(5) -0.011(5) -0.001(4)
C6 0.026(5) 0.046(6) 0.044(6) -0.021(5) -0.011(5) -0.002(4)
C7 0.028(5) 0.046(6) 0.032(5) -0.001(5) -0.016(4) 0.001(4)
C8 0.034(5) 0.036(5) 0.031(5) -0.012(4) -0.015(4) -0.005(4)
C9 0.048(6) 0.047(6) 0.062(8) -0.031(6) -0.034(6) 0.008(5)
C10 0.057(7) 0.030(5) 0.078(9) -0.016(6) -0.048(7) 0.005(5)
C11 0.067(8) 0.037(6) 0.053(7) -0.018(5) -0.030(6) -0.007(5)
C12 0.076(9) 0.039(6) 0.041(7) -0.009(5) -0.014(6) -0.014(6)
C13 0.045(6) 0.033(6) 0.053(7) -0.017(5) -0.013(6) 0.010(5)
C14 0.031(5) 0.053(7) 0.038(6) -0.009(5) -0.020(5) 0.004(5)
C15 0.048(6) 0.028(5) 0.053(7) -0.015(5) -0.022(6) 0.012(5)
C16 0.032(5) 0.049(6) 0.041(6) -0.015(5) -0.021(5) 0.008(5)
C17 0.033(6) 0.111(12) 0.057(8) -0.052(8) -0.011(6) 0.024(7)
C18 0.047(7) 0.097(11) 0.046(8) -0.024(8) -0.006(6) -0.002(7)
C19 0.060(8) 0.109(12) 0.033(7) -0.030(7) -0.021(6) 0.011(8)
C20 0.038(7) 0.149(15) 0.068(9) -0.087(11) -0.007(7) 0.004(8)
C21 0.045(7) 0.119(13) 0.051(8) -0.062(9) -0.007(6) 0.026(8)
C22 0.040(7) 0.109(12) 0.081(10) -0.048(9) -0.023(7) 0.023(7)
C23 0.069(10) 0.101(13) 0.059(9) -0.003(9) -0.021(8) -0.004(9)
C24 0.057(9) 0.19(2) 0.065(10) -0.067(12) -0.037(8) 0.016(11)
C25 0.106(14) 0.23(3) 0.22(3) -0.18(2) -0.121(17) 0.069(16)
C26 0.081(11) 0.144(17) 0.141(17) -0.095(15) -0.072(12) 0.044(12)
C27 0.032(6) 0.063(8) 0.060(8) -0.025(6) -0.027(6) 0.007(5)
C28 0.048(7) 0.053(7) 0.075(9) -0.008(7) -0.039(7) -0.019(6)
C29 0.045(7) 0.056(7) 0.078(9) -0.031(7) -0.035(7) -0.010(6)
C30 0.051(7) 0.056(7) 0.063(8) -0.022(6) -0.049(6) 0.006(6)
C31 0.038(6) 0.059(7) 0.048(7) -0.014(6) -0.037(5) 0.005(5)
C32 0.030(7) 0.160(17) 0.085(11) -0.056(11) -0.034(7) 0.013(8)
C33 0.079(11) 0.074(10) 0.096(13) 0.006(9) -0.033(10) -0.028(9)
C34 0.083(11) 0.084(11) 0.161(18) -0.083(12) -0.056(12) 0.002(9)
C35 0.057(8) 0.106(11) 0.046(7) -0.030(8) -0.027(6) -0.008(8)
C36 0.084(11) 0.062(9) 0.104(13) -0.014(9) -0.056(10) 0.034(8)
C37 0.028(12) 0.062(15) 0.077(18) 0.034(11) -0.016(11) -0.020(10)
C38 0.12(2) 0.12(2) 0.12(2) -0.042(16) -0.038(17) -0.073(14)
C39 0.083(11) 0.032(7) 0.075(10) -0.012(7) 0.001(9) -0.032(7)
C40 0.069(16) 0.076(18) 0.072(17) -0.020(13) -0.017(14) -0.011(13)
C41 0.057(7) 0.043(6) 0.050(7) 0.000(6) 0.023(6) 0.007(6)
C42 0.043(9) 0.21(2) 0.130(18) -0.035(16) -0.040(10) -0.012(12)
C43 0.33(5) 0.36(5) 0.17(4) -0.06(3) -0.17(4) -0.01(3)
C44 0.18(3) 0.078(15) 0.16(2) -0.018(16) -0.07(2) -0.022(17)
C45 0.078(11) 0.130(16) 0.053(11) 0.018(10) -0.040(9) 0.028(11)
C46 0.110(13) 0.064(10) 0.070(10) -0.022(8) -0.010(10) -0.026(9)
C37' 0.07(3) 0.07(2) 0.08(3) -0.002(18) -0.025(18) -0.004(18)
C38' 0.047(15) 0.051(15) 0.031(14) -0.006(11) 0.003(11) -0.031(13)
C39' 0.083(11) 0.032(7) 0.075(10) -0.012(7) 0.001(9) -0.032(7)
C40' 0.045(15) 0.016(12) 0.015(11) -0.002(9) 0.004(11) -0.013(10)
C41' 0.057(7) 0.043(6) 0.050(7) 0.000(6) 0.023(6) 0.007(6)
C42' 0.043(9) 0.21(2) 0.130(18) -0.035(16) -0.040(10) -0.012(12)
C43' 0.079(17) 0.10(2) 0.068(18) -0.015(13) -0.051(15) -0.026(14)
C44' 0.18(3) 0.078(15) 0.16(2) -0.018(16) -0.07(2) -0.022(17)
C45' 0.078(11) 0.130(16) 0.053(11) 0.018(10) -0.040(9) 0.028(11)
C46' 0.110(13) 0.064(10) 0.070(10) -0.022(8) -0.010(10) -0.026(9)
C47 0.038(7) 0.064(9) 0.092(11) -0.018(8) -0.034(7) 0.014(6)
C48 0.073(9) 0.054(8) 0.085(11) -0.021(8) -0.051(9) 0.006(7)
C49 0.067(9) 0.059(8) 0.049(8) 0.000(6) -0.037(7) 0.015(7)
C50 0.071(9) 0.039(7) 0.129(14) -0.015(8) -0.084(10) 0.013(6)
C51 0.076(10) 0.075(10) 0.125(15) -0.060(11) -0.065(11) 0.037(9)
C52 0.072(11) 0.104(14) 0.116(16) -0.014(12) 0.014(10) 0.024(10)
C53 0.16(2) 0.138(19) 0.27(3) -0.13(2) -0.17(2) 0.070(17)
C54 0.105(14) 0.20(2) 0.075(13) -0.003(13) -0.035(11) 0.051(15)
C55 0.138(17) 0.046(9) 0.31(3) -0.055(14) -0.116(19) 0.012(10)
C56 0.20(3) 0.115(17) 0.15(2) -0.081(16) -0.042(19) 0.085(18)
O14 0.062(13) 0.056(11) 0.084(14) -0.030(10) 0.007(11) -0.024(10)
O16 0.069(12) 0.055(11) 0.092(15) -0.039(10) -0.045(11) -0.005(9)
C57 0.078(10) 0.098(12) 0.146(15) -0.065(11) -0.046(11) -0.003(9)
C59 0.188(16) 0.046(8) 0.047(8) -0.026(7) -0.016(9) -0.008(9)
O15 0.069(11) 0.045(9) 0.143(15) -0.075(10) -0.028(10) 0.025(8)
C58 0.069(12) 0.14(2) 0.14(2) -0.046(17) -0.040(13) 0.007(12)
C61 0.131(16) 0.171(18) 0.21(2) -0.078(15) -0.052(14) 0.003(14)
S4 0.073(5) 0.086(6) 0.103(7) -0.041(5) -0.052(5) -0.004(4)
F11 0.30(3) 0.34(4) 0.30(3) -0.14(2) -0.14(2) 0.022(19)
Cl1 0.139(6) 0.155(6) 0.224(8) -0.114(6) -0.068(6) 0.011(5)
Cl2 0.148(6) 0.121(5) 0.316(12) -0.025(6) -0.104(7) 0.027(5)
C60 0.37(10) 0.38(10) 0.38(10) -0.18(5) -0.15(4) 0.06(3)
F10 0.16(2) 0.16(2) 0.16(2) -0.039(15) -0.085(17) 0.048(17)
F12 0.14(2) 0.15(2) 0.14(2) -0.057(15) -0.061(17) 0.018(15)

loop_
_atom_type_symbol
_atom_type_description
_atom_type_scat_dispersion_real
_atom_type_scat_dispersion_imag
_atom_type_scat_source
C C 0.0033 0.0016 'International Tables Vol C Tables 4.2.6.8 and 6.1.1.4'
H H 0.0000 0.0000 'International Tables Vol C Tables 4.2.6.8 and 6.1.1.4'
N N 0.0061 0.0033 'International Tables Vol C Tables 4.2.6.8 and 6.1.1.4'
O O 0.0106 0.0060 'International Tables Vol C Tables 4.2.6.8 and 6.1.1.4'
F F 0.0171 0.0103 'International Tables Vol C Tables 4.2.6.8 and 6.1.1.4'
S S 0.1246 0.1234 'International Tables Vol C Tables 4.2.6.8 and 6.1.1.4'
Rh Rh -1.1178 0.9187 'International Tables Vol C Tables 4.2.6.8 and 6.1.1.4'
Cl Cl 0.1484 0.1585 'International Tables Vol C Tables 4.2.6.8 and 6.1.1.4'

loop_
_geom_angle_atom_site_label_1
_geom_angle_atom_site_label_2
_geom_angle_atom_site_label_3
_geom_angle
_geom_angle_site_symmetry_1
_geom_angle_site_symmetry_3
O1 Rh1 C19 102.7(5) . .
O1 Rh1 C20 142.0(6) . .
C19 Rh1 C20 41.0(6) . .
O1 Rh1 O2 79.0(3) . .
C19 Rh1 O2 106.5(4) . .
C20 Rh1 O2 98.6(4) . .
O1 Rh1 N5 86.9(3) . .
C19 Rh1 N5 165.3(5) . .
C20 Rh1 N5 131.0(6) . .
O2 Rh1 N5 86.1(3) . .
O1 Rh1 C21 156.2(5) . .
C19 Rh1 C21 65.7(6) . .
C20 Rh1 C21 37.3(5) . .
O2 Rh1 C21 123.5(5) . .
N5 Rh1 C21 101.1(5) . .
O1 Rh1 C18 92.5(5) . .
C19 Rh1 C18 38.8(5) . .
C20 Rh1 C18 65.9(6) . .
O2 Rh1 C18 141.8(5) . .
N5 Rh1 C18 131.0(5) . .
C21 Rh1 C18 65.2(6) . .
O1 Rh1 C17 117.7(5) . .
C19 Rh1 C17 65.5(5) . .
C20 Rh1 C17 64.7(5) . .
O2 Rh1 C17 162.2(4) . .
N5 Rh1 C17 100.2(4) . .
C21 Rh1 C17 39.1(5) . .
C18 Rh1 C17 38.9(5) . .
N3 Rh2 N7 87.8(3) . .
N3 Rh2 N1 77.3(3) . .
N7 Rh2 N1 87.8(3) . .
N3 Rh2 C30 99.4(4) . .
N7 Rh2 C30 151.9(4) . .
N1 Rh2 C30 120.2(4) . .
N3 Rh2 C27 162.3(4) . .
N7 Rh2 C27 104.6(4) . .
N1 Rh2 C27 115.1(4) . .
C30 Rh2 C27 63.8(5) . .
N3 Rh2 C31 130.5(4) . .
N7 Rh2 C31 141.6(4) . .
N1 Rh2 C31 101.9(4) . .
C30 Rh2 C31 37.7(4) . .
C27 Rh2 C31 37.7(4) . .
N3 Rh2 C29 100.0(4) . .
N7 Rh2 C29 115.1(4) . .
N1 Rh2 C29 157.0(4) . .
C30 Rh2 C29 37.1(5) . .
C27 Rh2 C29 63.5(5) . .
C31 Rh2 C29 62.1(5) . .
N3 Rh2 C28 131.0(5) . .
N7 Rh2 C28 92.8(4) . .
N1 Rh2 C28 151.7(5) . .
C30 Rh2 C28 62.0(5) . .
C27 Rh2 C28 37.7(5) . .
C31 Rh2 C28 61.6(4) . .
C29 Rh2 C28 37.2(5) . .
N4 Rh3 C40' 103.8(3) . .
N4 Rh3 C39' 109.3(3) . .
C40' Rh3 C39' 39.37(15) . .
N4 Rh3 N2 77.0(3) . .
C40' Rh3 N2 123.0(3) . .
C39' Rh3 N2 161.6(3) . .
N4 Rh3 C38 133.5(4) . .
N2 Rh3 C38 149.5(4) . .
N4 Rh3 N8 86.4(3) . 2_775
C40' Rh3 N8 149.2(3) . 2_775
C39' Rh3 N8 109.9(4) . 2_775
N2 Rh3 N8 87.4(3) . 2_775
C38 Rh3 N8 95.1(3) . 2_775
N4 Rh3 C39 101.2(3) . .
N2 Rh3 C39 154.1(4) . .
C38 Rh3 C39 38.74(15) . .
N8 Rh3 C39 118.5(4) 2_775 .
N4 Rh3 C37 163.0(3) . .
N2 Rh3 C37 112.2(3) . .
C38 Rh3 C37 38.28(14) . .
N8 Rh3 C37 107.7(3) 2_775 .
C39 Rh3 C37 64.0(2) . .
N4 Rh3 C40 100.1(3) . .
N2 Rh3 C40 116.1(3) . .
C38 Rh3 C40 64.0(2) . .
N8 Rh3 C40 156.5(3) 2_775 .
C39 Rh3 C40 38.19(15) . .
C37 Rh3 C40 63.2(2) . .
N4 Rh3 C41' 130.7(3) . .
C40' Rh3 C41' 38.23(14) . .
C39' Rh3 C41' 64.1(2) . .
N2 Rh3 C41' 98.5(3) . .
N8 Rh3 C41' 142.8(3) 2_775 .
N4 Rh3 C38' 142.3(4) . .
C40' Rh3 C38' 64.1(2) . .
C39' Rh3 C38' 38.18(15) . .
N2 Rh3 C38' 140.3(4) . .
N8 Rh3 C38' 90.0(3) 2_775 .
C41' Rh3 C38' 62.4(2) . .
N4 Rh3 C41 129.7(3) . .
N2 Rh3 C41 97.4(3) . .
C38 Rh3 C41 63.5(2) . .
N8 Rh3 C41 143.7(3) 2_775 .
C39 Rh3 C41 63.5(2) . .
C37 Rh3 C41 37.52(14) . .
C40 Rh3 C41 37.48(14) . .
O4 Rh4 O3 78.7(3) . .
O4 Rh4 C49 104.9(4) . .
O3 Rh4 C49 110.0(5) . .
O4 Rh4 C47 162.1(4) . .
O3 Rh4 C47 117.2(5) . .
C49 Rh4 C47 63.2(6) . .
O4 Rh4 C50 98.1(4) . .
O3 Rh4 C50 146.5(6) . .
C49 Rh4 C50 38.0(6) . .
C47 Rh4 C50 64.2(5) . .
O4 Rh4 N6 85.0(3) . 2_775
O3 Rh4 N6 85.7(3) . 2_775
C49 Rh4 N6 162.6(5) . 2_775
C47 Rh4 N6 103.5(5) . 2_775
C50 Rh4 N6 127.5(6) . 2_775
O4 Rh4 C51 125.1(5) . .
O3 Rh4 C51 156.1(5) . .
C49 Rh4 C51 64.7(6) . .
C47 Rh4 C51 38.9(6) . .
C50 Rh4 C51 39.2(6) . .
N6 Rh4 C51 98.0(5) 2_775 .
O4 Rh4 C48 137.5(5) . .
O3 Rh4 C48 95.9(5) . .
C49 Rh4 C48 37.1(5) . .
C47 Rh4 C48 38.7(6) . .
C50 Rh4 C48 63.8(5) . .
N6 Rh4 C48 137.2(5) 2_775 .
C51 Rh4 C48 65.4(6) . .
C6 N1 C1 117.4(8) . .
C6 N1 Rh2 129.9(6) . .
C1 N1 Rh2 112.6(6) . .
C2 N2 C3 117.3(8) . .
C2 N2 Rh3 129.0(6) . .
C3 N2 Rh3 113.6(7) . .
O2 N3 C7 116.2(8) . .
O2 N3 Rh2 126.2(6) . .
C7 N3 Rh2 116.3(7) . .
C8 N4 O4 114.2(9) . .
C8 N4 Rh3 120.2(7) . .
O4 N4 Rh3 125.5(6) . .
C12 N5 C9 116.2(10) . .
C12 N5 Rh1 122.7(7) . .
C9 N5 Rh1 121.0(7) . .
C10 N6 C11 117.1(10) . .
C10 N6 Rh4 121.6(7) . 2_775
C11 N6 Rh4 121.2(7) . 2_775
C13 N7 C16 113.7(10) . .
C13 N7 Rh2 121.8(7) . .
C16 N7 Rh2 124.2(7) . .
C15 N8 C14 115.5(10) . .
C15 N8 Rh3 123.2(7) . 2_775
C14 N8 Rh3 121.2(7) . 2_775
C7 O1 Rh1 108.6(7) . .
N3 O2 Rh1 109.7(5) . .
C8 O3 Rh4 107.0(6) . .
N4 O4 Rh4 112.4(6) . .
O5 S1 O7 116.5(8) . .
O5 S1 O6 114.5(8) . .
O7 S1 O6 111.3(9) . .
O5 S1 C57 105.6(7) . .
O7 S1 C57 101.4(9) . .
O6 S1 C57 106.0(8) . .
O10 S2 O9 117.8(8) . .
O10 S2 O8 113.8(9) . .
O9 S2 O8 117.1(8) . .
O10 S2 C58 105.1(11) . .
O9 S2 C58 97.4(11) . .
O8 S2 C58 101.5(9) . .
O13 S3 O11 120.8(12) . .
O13 S3 O12 113.4(13) . .
O11 S3 O12 115.7(12) . .
O13 S3 C59 90.6(12) . .
O11 S3 C59 105.2(9) . .
O12 S3 C59 106.1(13) . .
N1 C1 C2 121.7(9) . .
N1 C1 C7 118.4(8) . .
C2 C1 C7 119.7(9) . .
N2 C2 C1 122.0(9) . .
C6 C3 N2 119.6(10) . .
C6 C3 C8 124.1(9) . .
N2 C3 C8 116.3(9) . .
N1 C6 C3 122.0(9) . .
O1 C7 N3 125.3(10) . .
O1 C7 C1 120.3(9) . .
N3 C7 C1 114.3(8) . .
O3 C8 N4 127.6(10) . .
O3 C8 C3 119.6(8) . .
N4 C8 C3 112.7(9) . .
N5 C9 C10 119.5(10) . .
N6 C10 C9 122.5(10) . .
N6 C11 C12 120.2(10) . .
N5 C12 C11 124.3(10) . .
N7 C13 C14 123.2(10) . .
N8 C14 C13 121.4(11) . .
N8 C15 C16 123.5(10) . .
C15 C16 N7 122.7(10) . .
C21 C17 C18 107.0(12) . .
C21 C17 C22 129.0(14) . .
C18 C17 C22 123.9(14) . .
C21 C17 Rh1 69.2(7) . .
C18 C17 Rh1 70.3(7) . .
C22 C17 Rh1 123.5(9) . .
C19 C18 C17 107.8(14) . .
C19 C18 C23 126.3(14) . .
C17 C18 C23 125.3(13) . .
C19 C18 Rh1 68.0(7) . .
C17 C18 Rh1 70.8(8) . .
C23 C18 Rh1 119.7(10) . .
C18 C19 C24 131.0(17) . .
C18 C19 C20 107.1(13) . .
C24 C19 C20 121.7(15) . .
C18 C19 Rh1 73.2(8) . .
C24 C19 Rh1 125.8(10) . .
C20 C19 Rh1 69.9(7) . .
C21 C20 C19 108.4(13) . .
C21 C20 C25 125.0(18) . .
C19 C20 C25 126.6(16) . .
C21 C20 Rh1 72.5(7) . .
C19 C20 Rh1 69.0(7) . .
C25 C20 Rh1 122.5(11) . .
C20 C21 C17 109.8(15) . .
C20 C21 C26 127.4(15) . .
C17 C21 C26 122.8(13) . .
C20 C21 Rh1 70.2(7) . .
C17 C21 Rh1 71.7(7) . .
C26 C21 Rh1 124.2(11) . .
C31 C27 C28 105.0(11) . .
C31 C27 C32 125.4(12) . .
C28 C27 C32 129.3(13) . .
C31 C27 Rh2 71.3(6) . .
C28 C27 Rh2 71.4(6) . .
C32 C27 Rh2 126.8(9) . .
C29 C28 C27 110.1(12) . .
C29 C28 C33 123.8(14) . .
C27 C28 C33 126.1(15) . .
C29 C28 Rh2 71.4(6) . .
C27 C28 Rh2 70.9(6) . .
C33 C28 Rh2 123.1(9) . .
C30 C29 C28 107.6(12) . .
C30 C29 C34 126.0(14) . .
C28 C29 C34 126.3(14) . .
C30 C29 Rh2 70.6(7) . .
C28 C29 Rh2 71.5(7) . .
C34 C29 Rh2 124.6(8) . .
C29 C30 C31 108.0(12) . .
C29 C30 C35 126.3(13) . .
C31 C30 C35 125.6(11) . .
C29 C30 Rh2 72.4(7) . .
C31 C30 Rh2 72.0(6) . .
C35 C30 Rh2 123.7(7) . .
C30 C31 C27 109.2(10) . .
C30 C31 C36 127.9(12) . .
C27 C31 C36 122.8(12) . .
C30 C31 Rh2 70.3(6) . .
C27 C31 Rh2 71.0(6) . .
C36 C31 Rh2 127.5(9) . .
C41 C37 C38 108.0 . .
C41 C37 C42 126.0 . .
C38 C37 C42 126.0 . .
C41 C37 Rh3 72.5(3) . .
C38 C37 Rh3 68.9(3) . .
C42 C37 Rh3 124.1(2) . .
C39 C38 C37 108.0 . .
C39 C38 C43 126.0 . .
C37 C38 C43 126.0 . .
C39 C38 Rh3 70.8(3) . .
C37 C38 Rh3 72.8(3) . .
C43 C38 Rh3 122.1(2) . .
C40 C39 C38 108.0 . .
C40 C39 C44 126.0 . .
C38 C39 C44 126.0 . .
C40 C39 Rh3 72.9(3) . .
C38 C39 Rh3 70.5(3) . .
C44 C39 Rh3 122.3(2) . .
C39 C40 C41 108.0 . .
C39 C40 C45 126.0 . .
C41 C40 C45 126.0 . .
C39 C40 Rh3 68.9(3) . .
C41 C40 Rh3 72.4(2) . .
C45 C40 Rh3 124.3(2) . .
C37 C41 C40 108.0 . .
C37 C41 C46 126.0 . .
C40 C41 C46 126.0 . .
C37 C41 Rh3 69.9(2) . .
C40 C41 Rh3 70.1(2) . .
C46 C41 Rh3 125.5(2) . .
C41' C37' C38' 108.0 . .
C41' C37' C42' 126.0 . .
C38' C37' C42' 126.0 . .
C41' C37' Rh3 69.0(2) . .
C38' C37' Rh3 69.2(2) . .
C42' C37' Rh3 127.4(2) . .
C37' C38' C39' 108.0 . .
C37' C38' C43' 126.0 . .
C39' C38' C43' 126.0 . .
C37' C38' Rh3 74.1(2) . .
C39' C38' Rh3 66.6(2) . .
C43' C38' Rh3 124.8(2) . .
C40' C39' C38' 108.0 . .
C40' C39' C44' 126.0 . .
C38' C39' C44' 126.0 . .
C40' C39' Rh3 70.2(3) . .
C38' C39' Rh3 75.2(3) . .
C44' C39' Rh3 120.3(2) . .
C41' C40' C39' 108.0 . .
C41' C40' C45' 126.0 . .
C39' C40' C45' 126.0 . .
C41' C40' Rh3 75.1(3) . .
C39' C40' Rh3 70.4(3) . .
C45' C40' Rh3 120.3(3) . .
C40' C41' C37' 108.0 . .
C40' C41' C46' 126.0 . .
C37' C41' C46' 126.0 . .
C40' C41' Rh3 66.6(2) . .
C37' C41' Rh3 74.2(2) . .
C46' C41' Rh3 124.6(2) . .
C48 C47 C51 110.4(13) . .
C48 C47 C52 127.9(16) . .
C51 C47 C52 121.6(18) . .
C48 C47 Rh4 72.3(8) . .
C51 C47 Rh4 72.2(8) . .
C52 C47 Rh4 122.9(10) . .
C49 C48 C47 105.8(13) . .
C49 C48 C53 124.3(19) . .
C47 C48 C53 129.9(17) . .
C49 C48 Rh4 69.6(7) . .
C47 C48 Rh4 68.9(7) . .
C53 C48 Rh4 124.7(12) . .
C48 C49 C50 111.3(14) . .
C48 C49 C54 123.2(18) . .
C50 C49 C54 125.5(17) . .
C48 C49 Rh4 73.2(8) . .
C50 C49 Rh4 71.3(7) . .
C54 C49 Rh4 124.3(11) . .
C49 C50 C51 108.5(12) . .
C49 C50 C55 129(2) . .
C51 C50 C55 121.7(19) . .
C49 C50 Rh4 70.7(7) . .
C51 C50 Rh4 71.8(8) . .
C55 C50 Rh4 118.3(10) . .
C47 C51 C50 103.9(14) . .
C47 C51 C56 126.8(19) . .
C50 C51 C56 129.4(17) . .
C47 C51 Rh4 68.9(8) . .
C50 C51 Rh4 69.0(8) . .
C56 C51 Rh4 125.4(13) . .
F12 O14 S4 43(5) 2_765 .
F12 O14 C60 34(5) 2_765 2_765
S4 O14 C60 9.3(10) . 2_765
F10 O16 C60 78(7) 2_765 2_765
F10 O16 S4 84(7) 2_765 .
C60 O16 S4 15.2(16) 2_765 .
F3 C57 F2 103.4(15) . .
F3 C57 F1 112.8(14) . .
F2 C57 F1 104.8(14) . .
F3 C57 S1 113.8(12) . .
F2 C57 S1 109.3(12) . .
F1 C57 S1 111.9(10) . .
F7 C59 F8 111.8(19) . .
F7 C59 F9 95.3(18) . .
F8 C59 F9 98.8(19) . .
F7 C59 S3 118.6(11) . .
F8 C59 S3 113.7(15) . .
F9 C59 S3 115.5(12) . .
F11 O15 C60 84(3) 2_765 2_765
F11 O15 S4 97(3) 2_765 .
C60 O15 S4 16(2) 2_765 .
F4 C58 F6 116(2) . .
F4 C58 F5 108(2) . .
F6 C58 F5 106.0(19) . .
F4 C58 S2 114.0(18) . .
F6 C58 S2 108.4(17) . .
F5 C58 S2 103.9(16) . .
Cl2 C61 Cl1 108.9(15) . .
C60 S4 F12 110(5) 2_765 2_765
C60 S4 O15 51(8) 2_765 .
F12 S4 O15 92(2) 2_765 .
C60 S4 O16 66(8) 2_765 .
F12 S4 O16 91(2) 2_765 .
O15 S4 O16 113.2(16) . .
C60 S4 F10 58(7) 2_765 2_765
F12 S4 F10 111(3) 2_765 2_765
O15 S4 F10 109(2) . 2_765
O16 S4 F10 20(2) . 2_765
C60 S4 S4 121(5) 2_765 2_765
F12 S4 S4 128(2) 2_765 2_765
O15 S4 S4 111.0(15) . 2_765
O16 S4 S4 118.3(14) . 2_765
F10 S4 S4 104.8(17) 2_765 2_765
C60 S4 O14 130(5) 2_765 .
F12 S4 O14 21(2) 2_765 .
O15 S4 O14 107.7(15) . .
O16 S4 O14 96.8(18) . .
F10 S4 O14 116(2) 2_765 .
S4 S4 O14 108.2(15) 2_765 .
C60 S4 F11 30(6) 2_765 2_765
F12 S4 F11 118(3) 2_765 2_765
O15 S4 F11 31(2) . 2_765
O16 S4 F11 95(2) . 2_765
F10 S4 F11 84(3) 2_765 2_765
S4 S4 F11 102.1(18) 2_765 2_765
O14 S4 F11 137(2) . 2_765
C60 S4 C60 132(4) 2_765 .
F12 S4 C60 117(2) 2_765 .
O15 S4 C60 117(2) . .
O16 S4 C60 120(2) . .
F10 S4 C60 110(2) 2_765 .
S4 S4 C60 10.9(13) 2_765 .
O14 S4 C60 97.3(16) . .
F11 S4 C60 111.8(13) 2_765 .
O15 F11 C60 56(4) 2_765 .
O15 F11 S4 52(2) 2_765 2_765
C60 F11 S4 8.4(17) . 2_765
S4 C60 O15 113(9) 2_765 2_765
S4 C60 F10 108(9) 2_765 .
O15 C60 F10 139(4) 2_765 .
S4 C60 F11 141(8) 2_765 .
O15 C60 F11 39(3) 2_765 .
F10 C60 F11 105(4) . .
S4 C60 O16 99(8) 2_765 2_765
O15 C60 O16 141(3) 2_765 2_765
F10 C60 O16 22(2) . 2_765
F11 C60 O16 119(4) . 2_765
S4 C60 F12 55(5) 2_765 .
O15 C60 F12 92(4) 2_765 .
F10 C60 F12 111(4) . .
F11 C60 F12 130(5) . .
O16 C60 F12 89(3) 2_765 .
S4 C60 S4 48(4) 2_765 .
O15 C60 S4 107(3) 2_765 .
F10 C60 S4 101(3) . .
F11 C60 S4 105.5(18) . .
O16 C60 S4 111(3) 2_765 .
F12 C60 S4 102(3) . .
S4 C60 O14 40(4) 2_765 2_765
O15 C60 O14 101(3) 2_765 2_765
F10 C60 O14 109(3) . 2_765
F11 C60 O14 140(4) . 2_765
O16 C60 O14 89(3) 2_765 2_765
F12 C60 O14 15(2) . 2_765
S4 C60 O14 88.0(16) . 2_765
O16 F10 C60 80(7) 2_765 .
O16 F10 S4 76(7) 2_765 2_765
C60 F10 S4 14.3(19) . 2_765
O14 F12 S4 116(7) 2_765 2_765
O14 F12 C60 132(7) 2_765 .
S4 F12 C60 15.7(15) 2_765 .

loop_
_geom_bond_atom_site_label_1
_geom_bond_atom_site_label_2
_geom_bond_distance
_geom_bond_site_symmetry_2
Rh1 O1 2.088(7) .
Rh1 C19 2.092(12) .
Rh1 C20 2.105(11) .
Rh1 O2 2.106(7) .
Rh1 N5 2.129(9) .
Rh1 C21 2.134(12) .
Rh1 C18 2.160(13) .
Rh1 C17 2.167(12) .
Rh2 N3 2.100(8) .
Rh2 N7 2.100(9) .
Rh2 N1 2.145(8) .
Rh2 C30 2.155(11) .
Rh2 C27 2.172(10) .
Rh2 C31 2.175(9) .
Rh2 C29 2.177(11) .
Rh2 C28 2.178(10) .
Rh3 N4 2.064(9) .
Rh3 C40' 2.086(6) .
Rh3 C39' 2.089(7) .
Rh3 N2 2.102(8) .
Rh3 C38 2.131(7) .
Rh3 N8 2.132(9) 2_775
Rh3 C39 2.134(7) .
Rh3 C37 2.181(7) .
Rh3 C40 2.186(7) .
Rh3 C41' 2.197(6) .
Rh3 C38' 2.200(8) .
Rh3 C41 2.215(6) .
Rh4 O4 2.070(8) .
Rh4 O3 2.105(8) .
Rh4 C49 2.127(12) .
Rh4 C47 2.127(12) .
Rh4 C50 2.135(12) .
Rh4 N6 2.146(9) 2_775
Rh4 C51 2.171(14) .
Rh4 C48 2.172(13) .
N1 C6 1.347(13) .
N1 C1 1.360(12) .
N2 C2 1.341(14) .
N2 C3 1.398(12) .
N3 O2 1.323(11) .
N3 C7 1.354(13) .
N4 C8 1.316(12) .
N4 O4 1.339(12) .
N5 C12 1.311(15) .
N5 C9 1.358(13) .
N6 C10 1.320(14) .
N6 C11 1.339(13) .
N6 Rh4 2.146(9) 2_775
N7 C13 1.338(14) .
N7 C16 1.364(13) .
N8 C15 1.322(14) .
N8 C14 1.342(13) .
N8 Rh3 2.132(9) 2_775
O1 C7 1.252(11) .
O3 C8 1.272(12) .
O5 S1 1.412(11) .
O6 S1 1.468(11) .
O7 S1 1.453(13) .
O8 S2 1.477(12) .
O9 S2 1.417(12) .
O10 S2 1.372(12) .
O11 S3 1.436(14) .
O12 S3 1.465(16) .
O13 S3 1.430(15) .
S1 C57 1.763(14) .
S2 C58 1.83(3) .
S3 C59 1.710(14) .
F1 C57 1.356(14) .
F2 C57 1.311(15) .
F3 C57 1.311(15) .
F4 C58 1.19(2) .
F5 C58 1.47(3) .
F6 C58 1.35(2) .
F7 C59 1.318(14) .
F8 C59 1.337(16) .
F9 C59 1.384(15) .
C1 C2 1.368(13) .
C1 C7 1.437(14) .
C3 C6 1.389(14) .
C3 C8 1.464(15) .
C9 C10 1.425(16) .
C11 C12 1.388(16) .
C13 C14 1.363(15) .
C15 C16 1.327(15) .
C17 C21 1.44(2) .
C17 C18 1.44(2) .
C17 C22 1.524(19) .
C18 C19 1.41(2) .
C18 C23 1.61(2) .
C19 C24 1.43(2) .
C19 C20 1.47(2) .
C20 C21 1.35(2) .
C20 C25 1.53(2) .
C21 C26 1.50(2) .
C27 C31 1.405(16) .
C27 C28 1.405(18) .
C27 C32 1.519(19) .
C28 C29 1.387(19) .
C28 C33 1.555(19) .
C29 C30 1.377(17) .
C29 C34 1.53(2) .
C30 C31 1.399(17) .
C30 C35 1.576(18) .
C31 C36 1.573(16) .
C37 C41 1.414(4) .
C37 C38 1.414(4) .
C37 C42 1.503(5) .
C38 C39 1.414(4) .
C38 C43 1.503(5) .
C39 C40 1.414(4) .
C39 C44 1.504(5) .
C40 C41 1.415(4) .
C40 C45 1.504(5) .
C41 C46 1.503(5) .
C37' C41' 1.406(4) .
C37' C38' 1.407(4) .
C37' C42' 1.495(5) .
C38' C39' 1.407(4) .
C38' C43' 1.495(5) .
C39' C40' 1.406(4) .
C39' C44' 1.495(5) .
C40' C41' 1.406(4) .
C40' C45' 1.495(5) .
C41' C46' 1.495(5) .
C47 C48 1.43(2) .
C47 C51 1.43(2) .
C47 C52 1.54(2) .
C48 C49 1.369(19) .
C48 C53 1.48(2) .
C49 C50 1.39(2) .
C49 C54 1.47(2) .
C50 C51 1.44(2) .
C50 C55 1.52(2) .
C51 C56 1.53(3) .
O14 F12 0.63(5) 2_765
O14 S4 1.57(3) .
O14 C60 1.85(5) 2_765
O16 F10 0.52(6) 2_765
O16 C60 1.37(6) 2_765
O16 S4 1.48(2) .
O15 F11 0.86(6) 2_765
O15 C60 1.14(5) 2_765
O15 S4 1.347(18) .
C61 Cl2 1.717(17) .
C61 Cl1 1.75(3) .
S4 C60 0.39(4) 2_765
S4 F12 1.19(4) 2_765
S4 F10 1.52(5) 2_765
S4 S4 1.554(19) 2_765
S4 F11 1.69(4) 2_765
S4 C60 1.79(2) .
F11 O15 0.86(6) 2_765
F11 C60 1.36(2) .
F11 S4 1.69(4) 2_765
C60 S4 0.39(4) 2_765
C60 O15 1.14(5) 2_765
C60 F10 1.36(2) .
C60 O16 1.37(6) 2_765
C60 F12 1.37(2) .
C60 O14 1.85(5) 2_765
F10 O16 0.52(6) 2_765
F10 S4 1.52(5) 2_765
F12 O14 0.63(5) 2_765
F12 S4 1.19(4) 2_765

loop_
_platon_squeeze_void_nr
_platon_squeeze_void_average_x
_platon_squeeze_void_average_y
_platon_squeeze_void_average_z
_platon_squeeze_void_volume
_platon_squeeze_void_count_electrons
1 0.000 0.000 0.000 64.9 31.5
2 0.198 0.156 0.550 10.7 0.1
3 0.500 0.500 0.500 420.9 57.6
4 0.301 0.899 0.162 11.3 -0.1
5 0.699 0.101 0.838 11.3 0.2
6 0.802 0.844 0.450 10.7 -1.1
